data_2240086
loop_
_publ_author_name
'Li, Ya-Ping'
'Han, Li-Ying'
'Ming, Julia'
'Su, Guan-Fang'

_publ_section_title
;
 Crystal structure of
 bis{2-[bis(2-hydroxyethyl)amino]ethanol-\k^4^<i>O</i>,<i>N</i>,<i>O</i>',<i>O</i>''}cadmium
 terephthalate
;
_journal_coeditor_code WM5070
_journal_issue 11
_journal_name_full 'Acta Crystallographica Section E'
_journal_page_first m371
_journal_paper_doi 10.1107/S1600536814022375
_journal_volume 70
_journal_year 2014
_chemical_formula_iupac '[Cd (C6 H15 N O3)2] (C8 H4 O4)'
_chemical_formula_moiety 'C12 H30 Cd N2 O6 2+, C8 H4 O4 2-'
_chemical_formula_sum 'C20 H34 Cd N2 O10'
_chemical_formula_weight 574.89
_chemical_name_systematic
'Bis{2-[bis(2-hydroxyethyl)amino]ethanol-\k^4^<i>O</i>,<i>N</i>,<i>O</i>',<i>O</i>''}cadmium terephthalate'
_space_group_IT_number 61
_symmetry_cell_setting orthorhombic
_symmetry_space_group_name_Hall '-P 2ac 2ab'
_symmetry_space_group_name_H-M 'P b c a'
_atom_sites_solution_hydrogens geom
_atom_sites_solution_primary direct
_atom_sites_solution_secondary difmap
_audit_creation_method SHELXL-97
_cell_angle_alpha 90.00
_cell_angle_beta 90.00
_cell_angle_gamma 90.00
_cell_formula_units_Z 8
_cell_length_a 13.2789(12)
_cell_length_b 14.6329(14)
_cell_length_c 24.278(2)
_cell_measurement_reflns_used 4657
_cell_measurement_temperature 296(2)
_cell_measurement_theta_max 22.84
_cell_measurement_theta_min 1.68
_cell_volume 4717.4(7)
_computing_cell_refinement
;
SAINT (Bruker, 2002)
;
_computing_data_collection
;
APEX2 (Bruker, 2002)
;
_computing_data_reduction
;
SAINT (Bruker, 2002)
;
_computing_molecular_graphics
;
SHELXTL (Sheldrick, 2008)
;
_computing_publication_material
;
SHELXTL (Sheldrick, 2008) and publCIF (Westrip, 2010)
;
_computing_structure_refinement
;
SHELXL97 (Sheldrick, 2008)
;
_computing_structure_solution
;
SHELXS97 (Sheldrick, 2008)
;
_diffrn_ambient_temperature 296(2)
_diffrn_measured_fraction_theta_full 1.000
_diffrn_measured_fraction_theta_max 0.996
_diffrn_measurement_device_type 'Bruker APEXII CCD'
_diffrn_measurement_method '\f and \w scans'
_diffrn_radiation_monochromator graphite
_diffrn_radiation_source 'fine-focus sealed tube'
_diffrn_radiation_type MoK\a
_diffrn_radiation_wavelength 0.71073
_diffrn_reflns_av_R_equivalents 0.0925
_diffrn_reflns_av_sigmaI/netI 0.0550
_diffrn_reflns_limit_h_max 15
_diffrn_reflns_limit_h_min -16
_diffrn_reflns_limit_k_max 18
_diffrn_reflns_limit_k_min -17
_diffrn_reflns_limit_l_max 29
_diffrn_reflns_limit_l_min -29
_diffrn_reflns_number 28314
_diffrn_reflns_theta_full 25.00
_diffrn_reflns_theta_max 26.04
_diffrn_reflns_theta_min 2.23
_exptl_absorpt_coefficient_mu 0.983
_exptl_absorpt_correction_T_max 0.812
_exptl_absorpt_correction_T_min 0.725
_exptl_absorpt_correction_type multi-scan
_exptl_absorpt_process_details
;
(<i>SADABS</i>; Bruker, 2002)
;
_exptl_crystal_colour colorless
_exptl_crystal_density_diffrn 1.619
_exptl_crystal_density_method 'not measured'
_exptl_crystal_description block
_exptl_crystal_F_000 2368
_exptl_crystal_size_max 0.28
_exptl_crystal_size_mid 0.25
_exptl_crystal_size_min 0.24
_refine_diff_density_max 0.772
_refine_diff_density_min -0.497
_refine_ls_extinction_method none
_refine_ls_goodness_of_fit_ref 0.982
_refine_ls_hydrogen_treatment mixed
_refine_ls_matrix_type full
_refine_ls_number_parameters 316
_refine_ls_number_reflns 4639
_refine_ls_number_restraints 6
_refine_ls_restrained_S_all 0.981
_refine_ls_R_factor_all 0.0828
_refine_ls_R_factor_gt 0.0373
_refine_ls_shift/su_max 0.001
_refine_ls_shift/su_mean 0.000
_refine_ls_structure_factor_coef Fsqd
_refine_ls_weighting_details 'calc w=1/[\s^2^(Fo^2^)+(0.0439P)^2^+0.0385P] where P=(Fo^2^+2Fc^2^)/3'
_refine_ls_weighting_scheme calc
_refine_ls_wR_factor_gt 0.0801
_refine_ls_wR_factor_ref 0.0985
_reflns_number_gt 2694
_reflns_number_total 4639
_reflns_threshold_expression I>2sigma(I)
_cod_data_source_file wm5070sup1.cf
_cod_data_source_block I
_cod_original_cell_volume 4717.4(8)
_cod_database_code 2240086
_cod_database_fobs_code 2240086

loop_
_symmetry_equiv_pos_as_xyz
'x, y, z'
'-x+1/2, -y, z+1/2'
'-x, y+1/2, -z+1/2'
'x+1/2, -y+1/2, -z'
'-x, -y, -z'
'x-1/2, y, -z-1/2'
'x, -y-1/2, z-1/2'
'-x-1/2, y-1/2, z'

loop_
_atom_site_type_symbol
_atom_site_label
_atom_site_fract_x
_atom_site_fract_y
_atom_site_fract_z
_atom_site_U_iso_or_equiv
_atom_site_adp_type
_atom_site_calc_flag
_atom_site_refinement_flags
_atom_site_occupancy
_atom_site_symmetry_multiplicity
C C1 0.2024(3) -0.1259(3) 0.77515(18) 0.0269(10) Uani d . 1 1
C C2 0.2153(3) -0.1917(3) 0.82266(18) 0.0229(10) Uani d . 1 1
C C3 0.2323(3) -0.2840(3) 0.81455(17) 0.0232(10) Uani d . 1 1
H H3 0.2355 -0.3067 0.7788 0.028 Uiso calc R 1 1
C C4 0.2447(3) -0.3434(3) 0.85847(17) 0.0214(8) Uani d . 1 1
H H4 0.2562 -0.4052 0.8520 0.026 Uiso calc R 1 1
C C5 0.2400(3) -0.3108(3) 0.91230(18) 0.0216(9) Uani d . 1 1
C C6 0.2230(3) -0.2185(3) 0.92059(18) 0.0251(10) Uani d . 1 1
H H6 0.2196 -0.1959 0.9563 0.030 Uiso calc R 1 1
C C7 0.2110(3) -0.1594(3) 0.87684(17) 0.0274(10) Uani d . 1 1
H H7 0.1999 -0.0976 0.8834 0.033 Uiso calc R 1 1
C C8 0.2551(3) -0.3762(3) 0.95972(16) 0.0250(9) Uani d . 1 1
C C9 0.1119(4) 0.2604(3) 0.6575(2) 0.0433(13) Uani d . 1 1
H H9A 0.1278 0.2958 0.6248 0.052 Uiso calc R 1 1
H H9B 0.0880 0.3017 0.6859 0.052 Uiso calc R 1 1
C C10 0.0344(4) 0.1908(3) 0.6448(2) 0.0474(14) Uani d . 1 1
H H10A 0.0152 0.1600 0.6786 0.057 Uiso calc R 1 1
H H10B -0.0249 0.2210 0.6303 0.057 Uiso calc R 1 1
C C11 0.0503(3) -0.0201(3) 0.65781(19) 0.0338(12) Uani d . 1 1
H H11A 0.0488 0.0142 0.6920 0.041 Uiso calc R 1 1
H H11B 0.0093 -0.0745 0.6624 0.041 Uiso calc R 1 1
C C12 0.0110(3) 0.0362(3) 0.6121(2) 0.0366(13) Uani d . 1 1
H H12A -0.0589 0.0512 0.6194 0.044 Uiso calc R 1 1
H H12B 0.0136 0.0011 0.5783 0.044 Uiso calc R 1 1
C C13 0.0602(4) 0.1576(4) 0.5480(2) 0.0496(15) Uani d . 1 1
H H13A 0.0903 0.2179 0.5463 0.060 Uiso calc R 1 1
H H13B -0.0107 0.1640 0.5391 0.060 Uiso calc R 1 1
C C14 0.1083(4) 0.0988(4) 0.5058(2) 0.0497(15) Uani d . 1 1
H H14A 0.0694 0.0432 0.5011 0.060 Uiso calc R 1 1
H H14B 0.1102 0.1306 0.4708 0.060 Uiso calc R 1 1
C C15 0.3955(4) 0.0473(4) 0.7273(2) 0.0451(14) Uani d . 1 1
H H15A 0.4191 -0.0147 0.7216 0.054 Uiso calc R 1 1
H H15B 0.4024 0.0620 0.7661 0.054 Uiso calc R 1 1
C C16 0.4576(4) 0.1130(4) 0.6931(2) 0.0430(13) Uani d . 1 1
H H16A 0.4396 0.1752 0.7028 0.052 Uiso calc R 1 1
H H16B 0.5283 0.1044 0.7016 0.052 Uiso calc R 1 1
C C17 0.4911(4) 0.0136(3) 0.6150(2) 0.0437(14) Uani d . 1 1
H H17A 0.5602 0.0266 0.6047 0.052 Uiso calc R 1 1
H H17B 0.4922 -0.0301 0.6450 0.052 Uiso calc R 1 1
C C18 0.4374(3) -0.0270(3) 0.5672(2) 0.0416(13) Uani d . 1 1
H H18A 0.4369 0.0155 0.5365 0.050 Uiso calc R 1 1
H H18B 0.4705 -0.0828 0.5555 0.050 Uiso calc R 1 1
C C19 0.4816(4) 0.1776(3) 0.6017(2) 0.0502(15) Uani d . 1 1
H H19A 0.5417 0.2007 0.6197 0.060 Uiso calc R 1 1
H H19B 0.5008 0.1565 0.5653 0.060 Uiso calc R 1 1
C C20 0.4083(3) 0.2523(3) 0.5961(2) 0.0408(12) Uani d . 1 1
H H20A 0.3934 0.2782 0.6319 0.049 Uiso calc R 1 1
H H20B 0.4355 0.3001 0.5728 0.049 Uiso calc R 1 1
N N1 0.0693(3) 0.1224(3) 0.60478(15) 0.0306(9) Uani d . 1 1
N N2 0.4415(3) 0.0993(3) 0.63382(16) 0.0326(9) Uani d . 1 1
O O1 0.2571(2) -0.3443(2) 1.00821(12) 0.0369(8) Uani d . 1 1
O O2 0.2658(2) -0.4589(2) 0.94888(12) 0.0398(9) Uani d . 1 1
O O3 0.1960(3) -0.0423(2) 0.78535(12) 0.0408(9) Uani d . 1 1
O O4 0.1988(3) -0.1589(2) 0.72712(12) 0.0346(8) Uani d . 1 1
O O5 0.1974(3) 0.2125(2) 0.67582(16) 0.0522(10) Uani d D 1 1
H H03 0.236(4) 0.251(3) 0.690(2) 0.078 Uiso d D 1 1
O O6 0.1506(2) -0.0445(2) 0.64437(12) 0.0270(7) Uani d D 1 1
H H01 0.174(3) -0.080(3) 0.6685(15) 0.040 Uiso d D 1 1
O O7 0.2943(3) 0.0547(2) 0.71137(12) 0.0353(8) Uani d D 1 1
H H06 0.257(3) 0.026(3) 0.7342(17) 0.053 Uiso d D 1 1
O O8 0.2064(3) 0.0772(2) 0.52263(13) 0.0342(8) Uani d D 1 1
H H02 0.226(3) 0.035(3) 0.5023(18) 0.051 Uiso d D 1 1
O O9 0.3366(2) -0.0460(2) 0.58471(12) 0.0314(8) Uani d D 1 1
H H04 0.304(3) -0.078(3) 0.5619(16) 0.047 Uiso d D 1 1
O O10 0.3200(3) 0.2158(2) 0.57235(16) 0.0534(11) Uani d D 1 1
H H05 0.289(4) 0.255(3) 0.554(2) 0.080 Uiso d D 1 1
Cd Cd1 0.25186(2) 0.085556(19) 0.618765(11) 0.02039(10) Uani d . 1 1

loop_
_atom_site_aniso_label
_atom_site_aniso_U_11
_atom_site_aniso_U_22
_atom_site_aniso_U_33
_atom_site_aniso_U_12
_atom_site_aniso_U_13
_atom_site_aniso_U_23
C1 0.024(2) 0.034(3) 0.023(3) 0.002(2) 0.004(2) 0.003(2)
C2 0.019(2) 0.027(3) 0.022(2) -0.0035(17) 0.0035(18) 0.0032(19)
C3 0.025(3) 0.027(2) 0.017(2) -0.0013(18) -0.0014(18) -0.0037(18)
C4 0.0197(19) 0.020(2) 0.025(2) -0.001(2) 0.000(2) -0.0003(18)
C5 0.015(2) 0.027(2) 0.022(2) -0.0026(19) 0.003(2) -0.0009(17)
C6 0.031(3) 0.028(3) 0.016(2) -0.0021(18) 0.0010(18) -0.0038(18)
C7 0.029(2) 0.023(2) 0.031(3) 0.0015(19) 0.004(2) -0.004(2)
C8 0.024(2) 0.030(2) 0.021(2) 0.003(2) 0.000(2) 0.0019(19)
C9 0.042(3) 0.031(3) 0.057(4) 0.008(2) -0.005(3) 0.000(3)
C10 0.036(3) 0.034(3) 0.073(4) 0.005(2) 0.012(3) -0.005(3)
C11 0.030(3) 0.037(3) 0.035(3) -0.002(2) 0.012(2) 0.001(2)
C12 0.019(2) 0.042(3) 0.049(3) -0.006(2) 0.000(2) -0.002(3)
C13 0.028(3) 0.069(4) 0.052(4) 0.009(3) -0.002(3) 0.032(3)
C14 0.034(3) 0.086(4) 0.029(3) -0.017(3) -0.007(2) 0.008(3)
C15 0.051(3) 0.053(3) 0.032(3) 0.008(3) -0.016(3) 0.001(3)
C16 0.036(3) 0.046(3) 0.047(3) 0.002(2) -0.019(3) -0.008(3)
C17 0.024(3) 0.046(3) 0.062(4) 0.002(2) 0.009(2) -0.003(3)
C18 0.029(3) 0.049(3) 0.047(3) 0.004(2) 0.019(2) -0.003(3)
C19 0.033(3) 0.041(3) 0.077(4) -0.008(2) 0.007(3) 0.007(3)
C20 0.034(3) 0.032(3) 0.056(3) -0.008(2) -0.003(2) 0.000(3)
N1 0.028(2) 0.031(2) 0.033(2) 0.0069(17) 0.0026(18) 0.0043(18)
N2 0.024(2) 0.031(2) 0.043(3) -0.0033(17) -0.0015(18) 0.0016(19)
O1 0.059(2) 0.0299(17) 0.0212(16) 0.0052(17) 0.0000(17) 0.0011(13)
O2 0.073(3) 0.0216(17) 0.0246(17) 0.0099(17) 0.0092(16) 0.0015(14)
O3 0.071(2) 0.0246(19) 0.0265(19) 0.0041(17) 0.0081(17) 0.0015(15)
O4 0.052(2) 0.0309(19) 0.0208(17) 0.0054(16) -0.0057(16) 0.0014(15)
O5 0.049(2) 0.046(2) 0.061(3) 0.0186(19) -0.025(2) -0.019(2)
O6 0.0220(17) 0.0293(18) 0.0296(19) 0.0016(13) 0.0023(14) 0.0040(15)
O7 0.0362(19) 0.041(2) 0.029(2) -0.0052(16) -0.0096(15) 0.0083(16)
O8 0.0411(19) 0.035(2) 0.0263(19) 0.0046(16) -0.0084(16) -0.0061(15)
O9 0.0274(19) 0.039(2) 0.0273(19) 0.0003(15) 0.0012(14) -0.0075(15)
O10 0.049(2) 0.046(2) 0.065(3) -0.0230(19) -0.030(2) 0.0273(19)
Cd1 0.01904(16) 0.02366(17) 0.01848(16) -0.00051(15) -0.00175(15) 0.00114(13)

loop_
_atom_type_symbol
_atom_type_description
_atom_type_scat_dispersion_real
_atom_type_scat_dispersion_imag
_atom_type_scat_source
C C 0.0033 0.0016 'International Tables Vol C Tables 4.2.6.8 and 6.1.1.4'
H H 0.0000 0.0000 'International Tables Vol C Tables 4.2.6.8 and 6.1.1.4'
N N 0.0061 0.0033 'International Tables Vol C Tables 4.2.6.8 and 6.1.1.4'
O O 0.0106 0.0060 'International Tables Vol C Tables 4.2.6.8 and 6.1.1.4'
Cd Cd -0.8075 1.2024 'International Tables Vol C Tables 4.2.6.8 and 6.1.1.4'

loop_
_geom_angle_atom_site_label_1
_geom_angle_atom_site_label_2
_geom_angle_atom_site_label_3
_geom_angle
O3 C1 O4 123.7(4)
O3 C1 C2 118.6(4)
O4 C1 C2 117.7(4)
C3 C2 C7 118.0(4)
C3 C2 C1 122.1(4)
C7 C2 C1 119.9(4)
C4 C3 C2 121.5(4)
C4 C3 H3 119.3
C2 C3 H3 119.3
C3 C4 C5 120.1(4)
C3 C4 H4 119.9
C5 C4 H4 119.9
C6 C5 C4 118.6(4)
C6 C5 C8 122.0(4)
C4 C5 C8 119.4(4)
C7 C6 C5 121.2(4)
C7 C6 H6 119.4
C5 C6 H6 119.4
C6 C7 C2 120.6(4)
C6 C7 H7 119.7
C2 C7 H7 119.7
O2 C8 O1 123.5(4)
O2 C8 C5 118.0(4)
O1 C8 C5 118.4(4)
O5 C9 C10 106.5(4)
O5 C9 H9A 110.4
C10 C9 H9A 110.4
O5 C9 H9B 110.4
C10 C9 H9B 110.4
H9A C9 H9B 108.6
N1 C10 C9 112.8(4)
N1 C10 H10A 109.0
C9 C10 H10A 109.0
N1 C10 H10B 109.0
C9 C10 H10B 109.0
H10A C10 H10B 107.8
O6 C11 C12 107.4(3)
O6 C11 H11A 110.2
C12 C11 H11A 110.2
O6 C11 H11B 110.2
C12 C11 H11B 110.2
H11A C11 H11B 108.5
C11 C12 N1 112.3(4)
C11 C12 H12A 109.1
N1 C12 H12A 109.1
C11 C12 H12B 109.1
N1 C12 H12B 109.1
H12A C12 H12B 107.9
N1 C13 C14 114.0(4)
N1 C13 H13A 108.8
C14 C13 H13A 108.8
N1 C13 H13B 108.8
C14 C13 H13B 108.8
H13A C13 H13B 107.6
O8 C14 C13 109.4(4)
O8 C14 H14A 109.8
C13 C14 H14A 109.8
O8 C14 H14B 109.8
C13 C14 H14B 109.8
H14A C14 H14B 108.3
O7 C15 C16 108.8(4)
O7 C15 H15A 109.9
C16 C15 H15A 109.9
O7 C15 H15B 109.9
C16 C15 H15B 109.9
H15A C15 H15B 108.3
N2 C16 C15 111.8(4)
N2 C16 H16A 109.3
C15 C16 H16A 109.3
N2 C16 H16B 109.3
C15 C16 H16B 109.3
H16A C16 H16B 107.9
C18 C17 N2 111.4(4)
C18 C17 H17A 109.4
N2 C17 H17A 109.4
C18 C17 H17B 109.4
N2 C17 H17B 109.4
H17A C17 H17B 108.0
O9 C18 C17 107.1(4)
O9 C18 H18A 110.3
C17 C18 H18A 110.3
O9 C18 H18B 110.3
C17 C18 H18B 110.3
H18A C18 H18B 108.5
C20 C19 N2 112.6(4)
C20 C19 H19A 109.1
N2 C19 H19A 109.1
C20 C19 H19B 109.1
N2 C19 H19B 109.1
H19A C19 H19B 107.8
O10 C20 C19 107.9(4)
O10 C20 H20A 110.1
C19 C20 H20A 110.1
O10 C20 H20B 110.1
C19 C20 H20B 110.1
H20A C20 H20B 108.4
C10 N1 C13 110.7(4)
C10 N1 C12 109.5(4)
C13 N1 C12 111.4(4)
C10 N1 Cd1 111.2(3)
C13 N1 Cd1 106.3(3)
C12 N1 Cd1 107.7(3)
C16 N2 C19 111.0(4)
C16 N2 C17 110.6(4)
C19 N2 C17 109.3(4)
C16 N2 Cd1 107.1(3)
C19 N2 Cd1 109.8(3)
C17 N2 Cd1 109.0(3)
C9 O5 Cd1 116.2(3)
C9 O5 H03 107(4)
Cd1 O5 H03 124(4)
C11 O6 Cd1 112.6(2)
C11 O6 H01 110(3)
Cd1 O6 H01 117(3)
C15 O7 Cd1 120.4(3)
C15 O7 H06 110(3)
Cd1 O7 H06 125(3)
C14 O8 Cd1 120.2(3)
C14 O8 H02 107(3)
Cd1 O8 H02 122(4)
C18 O9 Cd1 112.8(3)
C18 O9 H04 113(4)
Cd1 O9 H04 116(4)
C20 O10 Cd1 115.0(3)
C20 O10 H05 112(4)
Cd1 O10 H05 127(4)
O7 Cd1 O9 93.62(11)
O7 Cd1 O10 120.72(11)
O9 Cd1 O10 107.59(13)
O7 Cd1 O6 74.73(10)
O9 Cd1 O6 73.42(10)
O10 Cd1 O6 163.97(10)
O7 Cd1 O8 166.04(11)
O9 Cd1 O8 74.99(10)
O10 Cd1 O8 71.32(12)
O6 Cd1 O8 93.99(11)
O7 Cd1 O5 71.00(12)
O9 Cd1 O5 163.50(11)
O10 Cd1 O5 76.81(14)
O6 Cd1 O5 106.89(12)
O8 Cd1 O5 121.08(11)
O7 Cd1 N1 113.65(12)
O9 Cd1 N1 125.77(11)
O10 Cd1 N1 97.51(12)
O6 Cd1 N1 70.45(11)
O8 Cd1 N1 68.78(12)
O5 Cd1 N1 67.95(12)
O7 Cd1 N2 69.10(12)
O9 Cd1 N2 69.32(11)
O10 Cd1 N2 68.38(12)
O6 Cd1 N2 125.13(11)
O8 Cd1 N2 112.90(12)
O5 Cd1 N2 98.74(12)
N1 Cd1 N2 163.06(13)

loop_
_geom_bond_atom_site_label_1
_geom_bond_atom_site_label_2
_geom_bond_distance
C1 O3 1.250(5)
C1 O4 1.263(5)
C1 C2 1.512(6)
C2 C3 1.385(5)
C2 C7 1.398(6)
C3 C4 1.385(5)
C3 H3 0.9300
C4 C5 1.393(6)
C4 H4 0.9300
C5 C6 1.384(5)
C5 C8 1.511(6)
C6 C7 1.378(6)
C6 H6 0.9300
C7 H7 0.9300
C8 O2 1.246(5)
C8 O1 1.267(5)
C9 O5 1.407(5)
C9 C10 1.480(6)
C9 H9A 0.9700
C9 H9B 0.9700
C10 N1 1.470(6)
C10 H10A 0.9700
C10 H10B 0.9700
C11 O6 1.417(5)
C11 C12 1.477(6)
C11 H11A 0.9700
C11 H11B 0.9700
C12 N1 1.490(6)
C12 H12A 0.9700
C12 H12B 0.9700
C13 N1 1.477(6)
C13 C14 1.481(7)
C13 H13A 0.9700
C13 H13B 0.9700
C14 O8 1.402(6)
C14 H14A 0.9700
C14 H14B 0.9700
C15 O7 1.402(5)
C15 C16 1.513(7)
C15 H15A 0.9700
C15 H15B 0.9700
C16 N2 1.469(6)
C16 H16A 0.9700
C16 H16B 0.9700
C17 C18 1.486(6)
C17 N2 1.488(5)
C17 H17A 0.9700
C17 H17B 0.9700
C18 O9 1.432(5)
C18 H18A 0.9700
C18 H18B 0.9700
C19 C20 1.469(6)
C19 N2 1.485(6)
C19 H19A 0.9700
C19 H19B 0.9700
C20 O10 1.412(5)
C20 H20A 0.9700
C20 H20B 0.9700
N1 Cd1 2.506(4)
N2 Cd1 2.553(4)
O5 Cd1 2.427(3)
O5 H03 0.84(2)
O6 Cd1 2.412(3)
O6 H01 0.841(19)
O7 Cd1 2.362(3)
O7 H06 0.859(19)
O8 Cd1 2.414(3)
O8 H02 0.831(19)
O9 Cd1 2.378(3)
O9 H04 0.841(19)
O10 Cd1 2.392(3)
O10 H05 0.84(2)

loop_
_geom_hbond_atom_site_label_D
_geom_hbond_atom_site_label_H
_geom_hbond_atom_site_label_A
_geom_hbond_site_symmetry_A
_geom_hbond_distance_DH
_geom_hbond_distance_HA
_geom_hbond_distance_DA
_geom_hbond_angle_DHA
O6 H01 O4 . 0.841(19) 1.86(2) 2.692(4) 168(5)
O8 H02 O2 7 0.831(19) 1.79(2) 2.612(4) 170(5)
O5 H03 O4 8_665 0.84(2) 1.82(2) 2.645(5) 170(6)
O9 H04 O1 7 0.841(19) 1.84(2) 2.673(4) 169(5)
O10 H05 O1 2_554 0.84(2) 1.82(2) 2.647(4) 169(6)
O7 H06 O3 . 0.859(19) 1.78(2) 2.635(4) 171(5)

loop_
_geom_torsion_atom_site_label_1
_geom_torsion_atom_site_label_2
_geom_torsion_atom_site_label_3
_geom_torsion_atom_site_label_4
_geom_torsion
O3 C1 C2 C3 -173.8(4)
O4 C1 C2 C3 6.0(6)
O3 C1 C2 C7 5.6(6)
O4 C1 C2 C7 -174.5(4)
C7 C2 C3 C4 0.1(6)
C1 C2 C3 C4 179.5(4)
C2 C3 C4 C5 0.1(6)
C3 C4 C5 C6 -0.1(6)
C3 C4 C5 C8 -179.2(4)
C4 C5 C6 C7 -0.1(6)
C8 C5 C6 C7 179.0(4)
C5 C6 C7 C2 0.3(7)
C3 C2 C7 C6 -0.3(7)
C1 C2 C7 C6 -179.8(4)
C6 C5 C8 O2 177.1(4)
C4 C5 C8 O2 -3.9(6)
C6 C5 C8 O1 -3.6(6)
C4 C5 C8 O1 175.5(4)
O5 C9 C10 N1 -56.0(6)
O6 C11 C12 N1 -61.9(5)
N1 C13 C14 O8 -49.3(6)
O7 C15 C16 N2 -53.9(5)
N2 C17 C18 O9 -59.8(5)
N2 C19 C20 O10 -55.9(6)
C9 C10 N1 C13 -81.6(5)
C9 C10 N1 C12 155.2(4)
C9 C10 N1 Cd1 36.4(5)
C14 C13 N1 C10 171.0(4)
C14 C13 N1 C12 -67.0(5)
C14 C13 N1 Cd1 50.1(5)
C11 C12 N1 C10 -81.3(5)
C11 C12 N1 C13 155.9(4)
C11 C12 N1 Cd1 39.7(4)
C15 C16 N2 C19 165.7(4)
C15 C16 N2 C17 -72.8(5)
C15 C16 N2 Cd1 45.9(4)
C20 C19 N2 C16 -86.5(5)
C20 C19 N2 C17 151.3(4)
C20 C19 N2 Cd1 31.7(5)
C18 C17 N2 C16 150.9(4)
C18 C17 N2 C19 -86.7(5)
C18 C17 N2 Cd1 33.4(5)
C10 C9 O5 Cd1 49.1(5)
C12 C11 O6 Cd1 51.2(4)
C16 C15 O7 Cd1 34.1(5)
C13 C14 O8 Cd1 22.1(5)
C17 C18 O9 Cd1 56.8(4)
C19 C20 O10 Cd1 53.3(5)
C15 O7 Cd1 O9 58.4(3)
C15 O7 Cd1 O10 -54.6(4)
C15 O7 Cd1 O6 130.1(3)
C15 O7 Cd1 O8 93.1(6)
C15 O7 Cd1 O5 -115.5(3)
C15 O7 Cd1 N1 -169.8(3)
C15 O7 Cd1 N2 -7.8(3)
C18 O9 Cd1 O7 -94.5(3)
C18 O9 Cd1 O10 29.3(3)
C18 O9 Cd1 O6 -167.4(3)
C18 O9 Cd1 O8 93.7(3)
C18 O9 Cd1 O5 -73.8(5)
C18 O9 Cd1 N1 142.8(3)
C18 O9 Cd1 N2 -28.5(3)
C20 O10 Cd1 O7 20.2(4)
C20 O10 Cd1 O9 -85.1(3)
C20 O10 Cd1 O6 -176.3(4)
C20 O10 Cd1 O8 -151.9(4)
C20 O10 Cd1 O5 78.4(3)
C20 O10 Cd1 N1 143.5(3)
C20 O10 Cd1 N2 -26.8(3)
C11 O6 Cd1 O7 100.0(3)
C11 O6 Cd1 O9 -161.4(3)
C11 O6 Cd1 O10 -65.3(5)
C11 O6 Cd1 O8 -88.4(3)
C11 O6 Cd1 O5 35.8(3)
C11 O6 Cd1 N1 -22.5(3)
C11 O6 Cd1 N2 149.9(3)
C14 O8 Cd1 O7 105.2(5)
C14 O8 Cd1 O9 141.3(4)
C14 O8 Cd1 O10 -103.8(4)
C14 O8 Cd1 O6 69.7(3)
C14 O8 Cd1 O5 -42.8(4)
C14 O8 Cd1 N1 2.4(3)
C14 O8 Cd1 N2 -159.4(3)
C9 O5 Cd1 O7 -149.8(4)
C9 O5 Cd1 O9 -171.7(4)
C9 O5 Cd1 O10 80.8(3)
C9 O5 Cd1 O6 -83.1(3)
C9 O5 Cd1 O8 22.5(4)
C9 O5 Cd1 N1 -23.1(3)
C9 O5 Cd1 N2 146.0(3)
C10 N1 Cd1 O7 48.2(3)
C13 N1 Cd1 O7 168.8(3)
C12 N1 Cd1 O7 -71.7(3)
C10 N1 Cd1 O9 161.8(3)
C13 N1 Cd1 O9 -77.6(3)
C12 N1 Cd1 O9 41.9(3)
C10 N1 Cd1 O10 -80.1(3)
C13 N1 Cd1 O10 40.5(3)
C12 N1 Cd1 O10 160.0(3)
C10 N1 Cd1 O6 110.8(3)
C13 N1 Cd1 O6 -128.6(3)
C12 N1 Cd1 O6 -9.1(3)
C10 N1 Cd1 O8 -146.6(3)
C13 N1 Cd1 O8 -26.0(3)
C12 N1 Cd1 O8 93.4(3)
C10 N1 Cd1 O5 -7.6(3)
C13 N1 Cd1 O5 113.0(3)
C12 N1 Cd1 O5 -127.6(3)
C10 N1 Cd1 N2 -47.5(6)
C13 N1 Cd1 N2 73.1(5)
C12 N1 Cd1 N2 -167.5(4)
C16 N2 Cd1 O7 -20.5(3)
C19 N2 Cd1 O7 -141.1(3)
C17 N2 Cd1 O7 99.2(3)
C16 N2 Cd1 O9 -123.0(3)
C19 N2 Cd1 O9 116.4(3)
C17 N2 Cd1 O9 -3.3(3)
C16 N2 Cd1 O10 117.2(3)
C19 N2 Cd1 O10 -3.4(3)
C17 N2 Cd1 O10 -123.1(3)
C16 N2 Cd1 O6 -72.6(3)
C19 N2 Cd1 O6 166.8(3)
C17 N2 Cd1 O6 47.1(3)
C16 N2 Cd1 O8 174.4(3)
C19 N2 Cd1 O8 53.8(3)
C17 N2 Cd1 O8 -65.9(3)
C16 N2 Cd1 O5 45.2(3)
C19 N2 Cd1 O5 -75.4(3)
C17 N2 Cd1 O5 164.9(3)
C16 N2 Cd1 N1 82.2(5)
C19 N2 Cd1 N1 -38.4(6)
C17 N2 Cd1 N1 -158.1(4)
